data_2014656
loop_
_publ_author_name
'Li, Bin'
'Lan, Yu-Ming'
'Hsu, Chi-Tung'
'Liu, Zhen-Long'
'Song, Hai-Bin'
'Wu, Chao'
'Yang, Hua-Zheng'

_publ_section_title
;
 Three trifluoromethyl-substituted protoporphyrinogen IX oxidase
 inhibitors
;
_journal_issue 2
_journal_name_full 'Acta Crystallographica Section C'
_journal_page_first o122
_journal_page_last o126
_journal_paper_doi 10.1107/S0108270105000545
_journal_volume 61
_journal_year 2005
_chemical_formula_iupac 'C15 H10 Cl F4 N O3'
_chemical_formula_moiety 'C15 H10 Cl F4 N O3'
_chemical_formula_sum 'C15 H10 Cl F4 N O3'
_chemical_formula_weight 363.69
_chemical_melting_point 380.0(10)
_chemical_name_systematic
;
2-[4-chloro-2-fluoro-5-(prop-2-ynyloxy)phenyl]-4-(trifluoromethyl)piperidine-
2,6-dione
;
_space_group_IT_number 29
_symmetry_cell_setting orthorhombic
_symmetry_space_group_name_Hall 'P 2c -2ac'
_symmetry_space_group_name_H-M 'P c a 21'
_atom_sites_solution_hydrogens geom
_atom_sites_solution_primary direct
_atom_sites_solution_secondary difmap
_cell_angle_alpha 90.00
_cell_angle_beta 90.00
_cell_angle_gamma 90.00
_cell_formula_units_Z 4
_cell_length_a 22.887(9)
_cell_length_b 7.250(3)
_cell_length_c 9.497(4)
_cell_measurement_reflns_used 908
_cell_measurement_temperature 293(2)
_cell_measurement_theta_max 21.20
_cell_measurement_theta_min 2.79
_cell_volume 1575.8(11)
_computing_cell_refinement SMART
_computing_data_collection 'SMART (Bruker, 1998)'
_computing_data_reduction 'SAINT (Bruker, 1999)'
_computing_molecular_graphics 'PLATON (Spek, 2003)'
_computing_publication_material SHELXL97
_computing_structure_refinement 'SHELXL97 (Sheldrick, 1997) in WinGX (Farrugia, 1999)'
_computing_structure_solution 'SHELXS97 (Sheldrick, 1997)'
_diffrn_ambient_temperature 293(2)
_diffrn_measured_fraction_theta_full 1.000
_diffrn_measured_fraction_theta_max 1.000
_diffrn_measurement_device_type 'Bruker SMART CCD area-detector'
_diffrn_measurement_method '\f and \w'
_diffrn_radiation_monochromator graphite
_diffrn_radiation_source 'fine-focus sealed tube'
_diffrn_radiation_type MoK\a
_diffrn_radiation_wavelength 0.71073
_diffrn_reflns_av_R_equivalents 0.0526
_diffrn_reflns_av_sigmaI/netI 0.0430
_diffrn_reflns_limit_h_max 27
_diffrn_reflns_limit_h_min -16
_diffrn_reflns_limit_k_max 8
_diffrn_reflns_limit_k_min -8
_diffrn_reflns_limit_l_max 11
_diffrn_reflns_limit_l_min -11
_diffrn_reflns_number 7730
_diffrn_reflns_theta_full 25.00
_diffrn_reflns_theta_max 25.00
_diffrn_reflns_theta_min 1.78
_diffrn_standards_interval_count 0
_diffrn_standards_interval_time 0
_diffrn_standards_number 0
_exptl_absorpt_coefficient_mu 0.300
_exptl_absorpt_correction_T_max 0.919
_exptl_absorpt_correction_T_min 0.853
_exptl_absorpt_correction_type multi-scan
_exptl_absorpt_process_details '(SADABS; Sheldrick, 1996)'
_exptl_crystal_colour colourless
_exptl_crystal_density_diffrn 1.533
_exptl_crystal_density_meas ?
_exptl_crystal_density_method 'not measured'
_exptl_crystal_description block
_exptl_crystal_F_000 736
_exptl_crystal_size_max 0.40
_exptl_crystal_size_mid 0.38
_exptl_crystal_size_min 0.28
_refine_diff_density_max 0.194
_refine_diff_density_min -0.184
_refine_ls_abs_structure_details 'Flack (1983), with how many Friedel pairs'
_refine_ls_abs_structure_Flack -0.05(12)
_refine_ls_extinction_method none
_refine_ls_goodness_of_fit_ref 1.045
_refine_ls_hydrogen_treatment constr
_refine_ls_matrix_type full
_refine_ls_number_parameters 253
_refine_ls_number_reflns 2725
_refine_ls_number_restraints 1
_refine_ls_restrained_S_all 1.045
_refine_ls_R_factor_all 0.0689
_refine_ls_R_factor_gt 0.0465
_refine_ls_shift/su_max 0.000
_refine_ls_shift/su_mean 0.000
_refine_ls_structure_factor_coef Fsqd
_refine_ls_weighting_details 'calc w = 1/[\s^2^(Fo^2^)+(0.055P)^2^+0.3451P] where P=(Fo^2^+2Fc^2^)/3'
_refine_ls_weighting_scheme calc
_refine_ls_wR_factor_gt 0.1124
_refine_ls_wR_factor_ref 0.1236
_reflns_number_gt 2022
_reflns_number_total 2725
_reflns_threshold_expression I>2\s(I)
_cod_data_source_file fg1802.cif
_cod_data_source_block III
_cod_depositor_comments
;
The following automatic conversions were performed:
'_symmetry_cell_setting' value 'Orthorhombic' changed to 'orthorhombic'
according to '/home/saulius/struct/CIF-dictionaries/cif_core.dic'
dictionary named 'cif_core.dic' version 2.4.1 from 2010-06-29.

Automatic conversion script
Id: cif_fix_enum 1527 2010-12-29 10:47:43Z saulius 

The following automatic conversions were performed:

'_symmetry_cell_setting' value 'Orthorhombic' changed to
'orthorhombic' according to
/home/saulius/struct/CIF-dictionaries/cif_core.dic dictionary named
'cif_core.dic' version 2.4.1 from 2010-06-29.

Automatic conversion script
Id: cif_fix_values 1715 2011-07-08 13:25:40Z adriana 

The following automatic conversions were performed:

'_exptl_crystal_density_meas' value 'not measured' was changed to '?'
- the value is perceived as not measured.

Automatic conversion script
Id: cif_fix_values 3008 2015-01-20 13:52:24Z robertas 
;
_cod_original_cell_volume 1575.7(11)
_cod_database_code 2014656

loop_
_symmetry_equiv_pos_as_xyz
'x, y, z'
'-x, -y, z+1/2'
'-x+1/2, y, z+1/2'
'x+1/2, -y, z'

loop_
_atom_site_label
_atom_site_fract_x
_atom_site_fract_y
_atom_site_fract_z
_atom_site_U_iso_or_equiv
_atom_site_adp_type
_atom_site_calc_flag
_atom_site_refinement_flags
_atom_site_occupancy
_atom_site_disorder_assembly
_atom_site_disorder_group
_atom_site_type_symbol
Cl1 0.24602(6) 0.07128(16) 0.50000(19) 0.0991(5) Uani d . 1 A . Cl
F1 0.41739(11) 0.3028(3) 0.7791(3) 0.0851(8) Uani d . 1 A . F
O1 0.50000(13) 0.4401(5) 0.4929(5) 0.0995(12) Uani d . 1 . . O
O2 0.37221(11) 0.7646(3) 0.7528(4) 0.0722(8) Uani d . 1 . . O
O3 0.26586(11) 0.4022(4) 0.3420(3) 0.0701(8) Uani d . 1 . . O
N1 0.43490(12) 0.6065(4) 0.6168(3) 0.0471(7) Uani d . 1 . . N
C2 0.49118(16) 0.5708(6) 0.5654(5) 0.0640(10) Uani d P 0.50 A 1 C
C3 0.53841(18) 0.7023(7) 0.6051(6) 0.0942(18) Uani d P 0.50 A 1 C
H3A 0.5743 0.6321 0.6148 0.113 Uiso calc PR 0.50 A 1 H
H3B 0.5439 0.7863 0.5267 0.113 Uiso calc PR 0.50 A 1 H
C4 0.5317(4) 0.8122(13) 0.7305(9) 0.050(2) Uani d P 0.50 A 1 C
H4 0.5410 0.7329 0.8110 0.061 Uiso calc PR 0.50 A 1 H
C5 0.46863(16) 0.8788(5) 0.7498(6) 0.0716(11) Uani d P 0.50 A 1 C
H5A 0.4633 0.9105 0.8482 0.086 Uiso calc PR 0.50 A 1 H
H5B 0.4638 0.9912 0.6957 0.086 Uiso calc PR 0.50 A 1 H
C6 0.42111(15) 0.7486(4) 0.7087(4) 0.0494(8) Uani d P 0.50 A 1 C
C7 0.5720(2) 0.9764(8) 0.7370(8) 0.0853(14) Uani d P 0.50 A 1 C
F71 0.5673(4) 1.0959(13) 0.6416(12) 0.106(2) Uani d P 0.50 A 1 F
F72 0.6284(3) 0.9108(10) 0.7341(9) 0.0882(18) Uani d P 0.50 A 1 F
F73 0.5690(4) 1.0556(19) 0.8647(12) 0.117(3) Uani d P 0.50 A 1 F
C11 0.38914(14) 0.4772(4) 0.5833(4) 0.0471(8) Uani d . 1 A . C
C12 0.38129(17) 0.3264(5) 0.6665(4) 0.0582(9) Uani d . 1 . . C
C13 0.33749(19) 0.1999(5) 0.6425(5) 0.0682(11) Uani d . 1 A . C
H13 0.3329 0.0976 0.7007 0.082 Uiso calc R 1 . . H
C14 0.30078(16) 0.2291(5) 0.5302(5) 0.0598(10) Uani d . 1 . . C
C15 0.30643(15) 0.3831(5) 0.4464(4) 0.0552(9) Uani d . 1 A . C
C16 0.35123(15) 0.5066(5) 0.4716(4) 0.0505(8) Uani d . 1 . . C
H16 0.3559 0.6091 0.4138 0.061 Uiso calc R 1 A . H
C17 0.26144(15) 0.5750(6) 0.2734(5) 0.0714(12) Uani d . 1 . . C
H17A 0.2676 0.6724 0.3417 0.086 Uiso calc R 1 . . H
H17B 0.2223 0.5887 0.2358 0.086 Uiso calc R 1 . . H
C18 0.30325(18) 0.5958(6) 0.1598(5) 0.0674(11) Uani d . 1 . . C
C19 0.3355(2) 0.6130(8) 0.0667(7) 0.0939(15) Uani d . 1 . . C
H19 0.3614 0.6268 -0.0080 0.113 Uiso calc R 1 . . H
C2A 0.49118(16) 0.5708(6) 0.5654(5) 0.0640(10) Uani d P 0.50 A 2 C
C3A 0.53841(18) 0.7023(7) 0.6051(6) 0.0942(18) Uani d P 0.50 A 2 C
H3A1 0.5645 0.6406 0.6702 0.113 Uiso calc PR 0.50 A 2 H
H3A2 0.5608 0.7314 0.5212 0.113 Uiso calc PR 0.50 A 2 H
C4A 0.5200(4) 0.8698(15) 0.6672(12) 0.063(2) Uani d P 0.50 A 2 C
H4A 0.5103 0.9467 0.5856 0.075 Uiso calc PR 0.50 A 2 H
C5A 0.46863(16) 0.8788(5) 0.7498(6) 0.0716(11) Uani d P 0.50 A 2 C
H5A1 0.4534 1.0035 0.7450 0.086 Uiso calc PR 0.50 A 2 H
H5A2 0.4791 0.8549 0.8471 0.086 Uiso calc PR 0.50 A 2 H
C6A 0.42111(15) 0.7486(4) 0.7087(4) 0.0494(8) Uani d P 0.50 A 2 C
C7A 0.5720(2) 0.9764(8) 0.7370(8) 0.0853(14) Uani d P 0.50 A 2 C
F71A 0.5530(3) 1.1556(10) 0.7580(19) 0.130(3) Uani d P 0.50 A 2 F
F72A 0.6130(6) 0.999(2) 0.6412(18) 0.176(5) Uani d P 0.50 A 2 F
F73A 0.5865(5) 0.9260(16) 0.8501(17) 0.150(5) Uani d P 0.50 A 2 F

loop_
_atom_site_aniso_label
_atom_site_aniso_U_11
_atom_site_aniso_U_22
_atom_site_aniso_U_33
_atom_site_aniso_U_12
_atom_site_aniso_U_13
_atom_site_aniso_U_23
Cl1 0.0866(8) 0.0809(7) 0.1298(11) -0.0384(6) 0.0084(8) -0.0115(9)
F1 0.1063(18) 0.0685(13) 0.0805(18) 0.0031(12) -0.0282(16) 0.0159(13)
O1 0.0676(17) 0.113(3) 0.118(3) 0.0031(17) 0.0111(19) -0.065(3)
O2 0.0556(16) 0.0640(15) 0.097(2) -0.0040(12) 0.0179(16) -0.0202(16)
O3 0.0567(15) 0.084(2) 0.0692(18) -0.0152(13) -0.0135(14) -0.0045(17)
N1 0.0473(15) 0.0494(15) 0.0445(16) 0.0001(12) -0.0048(13) -0.0046(13)
C2 0.051(2) 0.077(3) 0.064(2) 0.0024(19) 0.0037(19) -0.020(2)
C3 0.047(2) 0.120(4) 0.116(4) -0.012(2) 0.004(2) -0.055(4)
C4 0.052(5) 0.066(5) 0.033(5) -0.012(4) -0.004(4) 0.007(4)
C5 0.060(2) 0.060(2) 0.095(3) -0.0023(17) -0.003(2) -0.023(2)
C6 0.049(2) 0.0476(18) 0.052(2) 0.0001(15) 0.0006(16) 0.0001(17)
C7 0.068(3) 0.076(3) 0.111(5) -0.022(3) 0.009(4) -0.011(4)
F71 0.101(6) 0.091(5) 0.125(6) -0.052(4) -0.028(5) 0.038(5)
F72 0.053(3) 0.116(5) 0.096(5) -0.016(3) 0.004(4) -0.015(4)
F73 0.102(6) 0.126(7) 0.123(7) -0.044(6) 0.014(5) -0.054(7)
C11 0.0494(18) 0.0434(18) 0.048(2) 0.0028(15) 0.0006(17) -0.0077(17)
C12 0.065(2) 0.053(2) 0.057(2) 0.0045(17) -0.0067(19) -0.0021(19)
C13 0.086(3) 0.046(2) 0.072(3) -0.0014(19) 0.014(3) 0.004(2)
C14 0.055(2) 0.054(2) 0.071(3) -0.0095(17) 0.0076(19) -0.005(2)
C15 0.050(2) 0.062(2) 0.054(2) -0.0038(17) 0.0055(17) -0.0130(18)
C16 0.0482(18) 0.0542(19) 0.049(2) -0.0010(15) 0.0022(16) 0.0006(17)
C17 0.049(2) 0.083(3) 0.082(3) 0.0090(18) -0.020(2) -0.015(3)
C18 0.058(2) 0.077(3) 0.067(3) -0.003(2) -0.015(2) -0.002(2)
C19 0.083(3) 0.112(4) 0.088(4) -0.013(3) -0.005(3) 0.008(3)
C2A 0.051(2) 0.077(3) 0.064(2) 0.0024(19) 0.0037(19) -0.020(2)
C3A 0.047(2) 0.120(4) 0.116(4) -0.012(2) 0.004(2) -0.055(4)
C4A 0.054(5) 0.081(7) 0.053(6) -0.019(5) 0.005(5) -0.005(5)
C5A 0.060(2) 0.060(2) 0.095(3) -0.0023(17) -0.003(2) -0.023(2)
C6A 0.049(2) 0.0476(18) 0.052(2) 0.0001(15) 0.0006(16) 0.0001(17)
C7A 0.068(3) 0.076(3) 0.111(5) -0.022(3) 0.009(4) -0.011(4)
F71A 0.108(5) 0.086(5) 0.195(12) -0.035(4) -0.032(8) 0.008(7)
F72A 0.104(7) 0.213(12) 0.212(13) -0.087(9) 0.049(9) -0.035(10)
F73A 0.142(9) 0.130(7) 0.179(12) -0.026(6) -0.113(9) 0.017(8)

loop_
_atom_type_symbol
_atom_type_description
_atom_type_scat_dispersion_real
_atom_type_scat_dispersion_imag
_atom_type_scat_source
C C 0.0033 0.0016 'International Tables Vol C Tables 4.2.6.8 and 6.1.1.4'
H H 0.0000 0.0000 'International Tables Vol C Tables 4.2.6.8 and 6.1.1.4'
N N 0.0061 0.0033 'International Tables Vol C Tables 4.2.6.8 and 6.1.1.4'
O O 0.0106 0.0060 'International Tables Vol C Tables 4.2.6.8 and 6.1.1.4'
F F 0.0171 0.0103 'International Tables Vol C Tables 4.2.6.8 and 6.1.1.4'
Cl Cl 0.1484 0.1585 'International Tables Vol C Tables 4.2.6.8 and 6.1.1.4'

loop_
_geom_angle_atom_site_label_1
_geom_angle_atom_site_label_2
_geom_angle_atom_site_label_3
_geom_angle
C15 O3 C17 118.2(3)
C6 N1 C2 124.5(3)
C6 N1 C11 117.2(3)
C2 N1 C11 118.1(3)
O1 C2 N1 120.3(3)
O1 C2 C3 122.3(4)
N1 C2 C3 117.4(3)
C4 C3 C2 119.0(5)
C4 C3 H3A 107.6
C2 C3 H3A 107.6
C4 C3 H3B 107.6
C2 C3 H3B 107.6
H3A C3 H3B 107.0
C3 C4 C7 113.9(7)
C3 C4 C5 112.0(6)
C7 C4 C5 108.8(7)
C3 C4 H4 107.3
C7 C4 H4 107.3
C5 C4 H4 107.3
C6 C5 C4 117.1(4)
C6 C5 H5A 108.0
C4 C5 H5A 108.0
C6 C5 H5B 108.0
C4 C5 H5B 108.0
H5A C5 H5B 107.3
O2 C6 N1 120.2(3)
O2 C6 C5 121.8(3)
N1 C6 C5 118.0(3)
F71 C7 F73 110.5(8)
F71 C7 F72 107.7(7)
F73 C7 F72 102.4(8)
F71 C7 C4 117.5(7)
F73 C7 C4 110.1(7)
F72 C7 C4 107.5(6)
C12 C11 C16 119.0(3)
C12 C11 N1 119.4(3)
C16 C11 N1 121.5(3)
C11 C12 F1 118.4(3)
C11 C12 C13 122.4(4)
F1 C12 C13 119.2(4)
C14 C13 C12 118.0(4)
C14 C13 H13 121.0
C12 C13 H13 121.0
C13 C14 C15 121.1(3)
C13 C14 Cl1 118.2(3)
C15 C14 Cl1 120.7(3)
O3 C15 C14 116.0(3)
O3 C15 C16 124.3(4)
C14 C15 C16 119.7(4)
C15 C16 C11 119.7(3)
C15 C16 H16 120.1
C11 C16 H16 120.1
O3 C17 C18 112.8(3)
O3 C17 H17A 109.0
C18 C17 H17A 109.0
O3 C17 H17B 109.0
C18 C17 H17B 109.0
H17A C17 H17B 107.8
C19 C18 C17 178.3(5)
C18 C19 H19 180.0

loop_
_geom_bond_atom_site_label_1
_geom_bond_atom_site_label_2
_geom_bond_site_symmetry_2
_geom_bond_distance
_geom_bond_publ_flag
Cl1 C14 . 1.721(4) ?
F1 C12 . 1.362(4) ?
O1 C2 . 1.189(4) ?
O2 C6 . 1.201(4) ?
O3 C15 . 1.366(5) ?
O3 C17 . 1.415(5) ?
N1 C6 . 1.386(4) ?
N1 C2 . 1.402(5) ?
N1 C11 . 1.441(4) ?
C2 C3 . 1.490(6) ?
C3 C4 . 1.441(10) ?
C3 H3A . 0.9700 ?
C3 H3B . 0.9700 ?
C4 C7 . 1.508(10) ?
C4 C5 . 1.533(10) ?
C4 H4 . 0.9800 ?
C5 C6 . 1.492(5) ?
C5 H5A . 0.9700 ?
C5 H5B . 0.9700 ?
C7 F71 . 1.259(10) ?
C7 F73 . 1.343(11) ?
C7 F72 . 1.376(9) ?
C11 C12 . 1.361(5) ?
C11 C16 . 1.387(5) ?
C12 C13 . 1.378(6) ?
C13 C14 . 1.374(6) ?
C13 H13 . 0.9300 ?
C14 C15 . 1.377(6) ?
C15 C16 . 1.383(5) ?
C16 H16 . 0.9300 ?
C17 C18 . 1.450(7) ?
C17 H17A . 0.9700 ?
C17 H17B . 0.9700 ?
C18 C19 . 1.158(7) ?
C19 H19 . 0.9300 ?
C4A H4A . 0.9800 ?

loop_
_geom_hbond_atom_site_label_D
_geom_hbond_atom_site_label_H
_geom_hbond_atom_site_label_A
_geom_hbond_site_symmetry_A
_geom_hbond_distance_DH
_geom_hbond_distance_HA
_geom_hbond_distance_DA
_geom_hbond_angle_DHA
_geom_hbond_publ_flag
C19 H19 O2 1_554 0.93 2.49 3.287(7) 143 y
C17 H17B O2 3_554 0.97 2.52 3.359(4) 145 y
C4 H4 O1 2_665 0.98 2.33 3.175(10) 144 y

loop_
_geom_torsion_atom_site_label_1
_geom_torsion_atom_site_label_2
_geom_torsion_atom_site_label_3
_geom_torsion_atom_site_label_4
_geom_torsion
C6 N1 C2 O1 175.9(4)
C11 N1 C2 O1 2.2(6)
C6 N1 C2 C3 -4.3(6)
C11 N1 C2 C3 -177.9(4)
O1 C2 C3 C4 -156.6(6)
N1 C2 C3 C4 23.5(8)
C2 C3 C4 C7 -162.8(6)
C2 C3 C4 C5 -38.8(9)
C3 C4 C5 C6 37.1(8)
C7 C4 C5 C6 163.9(5)
C2 N1 C6 O2 -176.6(4)
C11 N1 C6 O2 -2.9(5)
C2 N1 C6 C5 3.5(5)
C11 N1 C6 C5 177.2(3)
C4 C5 C6 O2 159.8(5)
C4 C5 C6 N1 -20.4(7)
C3 C4 C7 F71 61.1(11)
C5 C4 C7 F71 -64.6(11)
C3 C4 C7 F73 -171.3(10)
C5 C4 C7 F73 63.1(11)
C3 C4 C7 F72 -60.5(9)
C5 C4 C7 F72 173.9(7)
C6 N1 C11 C12 -88.3(4)
C2 N1 C11 C12 85.8(4)
C6 N1 C11 C16 89.0(4)
C2 N1 C11 C16 -96.9(4)
C16 C11 C12 F1 -177.5(3)
N1 C11 C12 F1 -0.2(5)
C16 C11 C12 C13 1.0(5)
N1 C11 C12 C13 178.4(3)
C11 C12 C13 C14 0.0(6)
F1 C12 C13 C14 178.5(3)
C12 C13 C14 C15 -1.9(6)
C12 C13 C14 Cl1 180.0(3)
C17 O3 C15 C14 166.3(3)
C17 O3 C15 C16 -13.5(5)
C13 C14 C15 O3 -177.0(3)
Cl1 C14 C15 O3 1.1(5)
C13 C14 C15 C16 2.8(6)
Cl1 C14 C15 C16 -179.1(3)
O3 C15 C16 C11 178.0(3)
C14 C15 C16 C11 -1.8(5)
C12 C11 C16 C15 -0.1(5)
N1 C11 C16 C15 -177.4(3)
C15 O3 C17 C18 84.3(4)
O3 C17 C18 C19 120(17)
